data_8101846
loop_
_publ_author_name
'Y.-Z. Zhou'
'R.-J. Chen'
'S.-J. Tu'
'D.-D. Hu'

_publ_section_title
;
Crystal structure of (N-(2-hydroxyl-1-naphthal)ethylenediamine)(isonicotinyl 
hydrazide)oxovanadium(V), [VO(C~6~H~5~N~3~O)(C~13~H~13~N~2~O)]
;
_journal_issue 3
_journal_name_full 'Zeitschrift f\"ur Kristallographie - New Crystal Structures'
_journal_page_first 511
_journal_page_last 514
_journal_volume 220
_journal_year 2005
_chemical_formula_sum 'C17 H16 N5 O3 V'
_chemical_formula_weight 415.32
_chemical_name_systematic
; 
(N-(2-hydroxyl-1-naphthal)ethylenediamine)(isonicotinyl hydrazide)oxovanadium
;
_space_group_IT_number 14
_symmetry_cell_setting monoclinic
_symmetry_space_group_name_Hall '-P 2ybc'
_symmetry_space_group_name_H-M 'P 1 21/c 1'
_atom_sites_solution_hydrogens geom
_atom_sites_solution_primary direct
_atom_sites_solution_secondary difmap
_audit_creation_method SHELXL-97
_cell_angle_alpha 90.00
_cell_angle_beta 97.084(2)
_cell_angle_gamma 90.00
_cell_formula_units_Z 4
_cell_length_a 14.935(2)
_cell_length_b 7.1297(10)
_cell_length_c 17.573(2)
_cell_measurement_reflns_used 1921
_cell_measurement_temperature 273(2)
_cell_measurement_theta_max 21.96
_cell_measurement_theta_min 2.56
_cell_volume 1856.9(4)
_computing_cell_refinement 'Bruker SMART'
_computing_data_collection 'Bruker SMART'
_computing_data_reduction 'Bruker SAINT'
_computing_molecular_graphics 'Bruker SHELXTL'
_computing_publication_material 'Bruker SHELXTL'
_computing_structure_refinement 'SHELXL-97 (Sheldrick, 1997)'
_computing_structure_solution 'SHELXS-97 (Sheldrick, 1990)'
_diffrn_ambient_temperature 273(2)
_diffrn_measured_fraction_theta_full 0.996
_diffrn_measured_fraction_theta_max 0.996
_diffrn_measurement_device_type 'Bruker SMART CCD'
_diffrn_measurement_method phi/omega
_diffrn_radiation_monochromator graphite
_diffrn_radiation_source 'fine-focus sealed tube'
_diffrn_radiation_type MoK\a
_diffrn_radiation_wavelength 0.71073
_diffrn_reflns_av_R_equivalents 0.0331
_diffrn_reflns_av_sigmaI/netI 0.0579
_diffrn_reflns_limit_h_max 17
_diffrn_reflns_limit_h_min -17
_diffrn_reflns_limit_k_max 8
_diffrn_reflns_limit_k_min -8
_diffrn_reflns_limit_l_max 14
_diffrn_reflns_limit_l_min -20
_diffrn_reflns_number 9676
_diffrn_reflns_theta_full 25.01
_diffrn_reflns_theta_max 25.01
_diffrn_reflns_theta_min 2.34
_exptl_absorpt_coefficient_mu 0.566
_exptl_absorpt_correction_T_max 1.000000
_exptl_absorpt_correction_T_min 0.645111
_exptl_absorpt_correction_type multi-scan
_exptl_absorpt_process_details SADABS
_exptl_crystal_colour red
_exptl_crystal_density_diffrn 1.486
_exptl_crystal_density_meas 0
_exptl_crystal_density_method 'not measured'
_exptl_crystal_description block
_exptl_crystal_F_000 856
_exptl_crystal_size_max 0.30
_exptl_crystal_size_mid 0.20
_exptl_crystal_size_min 0.20
_refine_diff_density_max 0.237
_refine_diff_density_min -0.261
_refine_diff_density_rms 0.047
_refine_ls_extinction_method none
_refine_ls_goodness_of_fit_ref 1.113
_refine_ls_hydrogen_treatment mixed
_refine_ls_matrix_type full
_refine_ls_number_parameters 253
_refine_ls_number_reflns 3271
_refine_ls_number_restraints 0
_refine_ls_restrained_S_all 1.113
_refine_ls_R_factor_all 0.0473
_refine_ls_R_factor_gt 0.0354
_refine_ls_shift/su_max 0.004
_refine_ls_shift/su_mean 0.001
_refine_ls_structure_factor_coef Fsqd
_refine_ls_weighting_details 'calc w=1/[\s^2^(Fo^2^)+(0.0225P)^2^+0.6166P] where P=(Fo^2^+2Fc^2^)/3'
_refine_ls_weighting_scheme calc
_refine_ls_wR_factor_gt 0.0916
_refine_ls_wR_factor_ref 0.0968
_reflns_number_gt 2612
_reflns_number_total 3271
_reflns_threshold_expression >2sigma(I)
_cod_data_source_file 1267-1622.cff
_cod_data_source_block 50202c
_cod_depositor_comments
;
The following automatic conversions were performed:
'_symmetry_cell_setting' value 'Monoclinic' changed to 'monoclinic'
according to '/home/saulius/struct/CIF-dictionaries/cif_core.dic'
dictionary named 'cif_core.dic' version 2.4.1 from
2010-06-29.

'_exptl_absorpt_correction_type' value 'MULTI-SCAN' changed
to 'multi-scan' according to
'/home/saulius/struct/CIF-dictionaries/cif_core.dic' dictionary named
'cif_core.dic' version 2.4.1 from 2010-06-29.

Automatic conversion script
Id: cif_fix_enum 1555 2011-01-17 13:19:09Z saulius 
;
_cod_original_sg_symbol_H-M P12(1)/c1
_cod_database_code 8101846

loop_
_symmetry_equiv_pos_as_xyz
'x, y, z'
'-x, y+1/2, -z+1/2'
'-x, -y, -z'
'x, -y-1/2, z-1/2'

loop_
_atom_site_label
_atom_site_type_symbol
_atom_site_fract_x
_atom_site_fract_y
_atom_site_fract_z
_atom_site_U_iso_or_equiv
_atom_site_adp_type
_atom_site_occupancy
_atom_site_symmetry_multiplicity
_atom_site_Wyckoff_symbol
_atom_site_calc_flag
_atom_site_refinement_flags
_atom_site_disorder_assembly
_atom_site_disorder_group
V1 V 0.30064(2) 0.53157(6) 0.22010(2) 0.03340(14) Uani 1 4 e d . . .
O1 O 0.20970(11) 0.3356(2) 0.20968(9) 0.0433(4) Uani 1 4 e d . . .
O2 O 0.32772(10) 0.4523(2) 0.33818(8) 0.0358(4) Uani 1 4 e d . . .
O3 O 0.30299(11) 0.5815(2) 0.13163(9) 0.0456(4) Uani 1 4 e d . . .
N1 N 0.19486(12) 0.6959(3) 0.24950(10) 0.0358(4) Uani 1 4 e d . . .
N2 N 0.36761(12) 0.7822(3) 0.26148(11) 0.0371(5) Uani 1 4 e d . . .
H2A H 0.4064 0.8144 0.2236 0.044 Uiso 1 4 e d R . .
H2B H 0.4022 0.7628 0.3091 0.044 Uiso 1 4 e d R . .
N3 N 0.41289(12) 0.4056(3) 0.23149(10) 0.0375(5) Uani 1 4 e d . . .
H3A H 0.4494 0.3873 0.1956 0.045 Uiso 1 4 e d R . .
N4 N 0.45789(13) 0.3464(3) 0.29945(10) 0.0375(5) Uani 1 4 e d . . .
N5 N 0.49827(16) 0.2219(3) 0.58501(11) 0.0471(5) Uani 1 4 e d . . .
C1 C 0.12810(16) 0.3571(3) 0.17301(14) 0.0402(6) Uani 1 4 e d . . .
C2 C 0.08921(18) 0.2002(4) 0.13088(16) 0.0527(7) Uani 1 4 e d . . .
H2 H 0.1195 0.0860 0.1334 0.063 Uiso 1 4 e calc R . .
C3 C 0.00822(19) 0.2168(4) 0.08711(16) 0.0548(7) Uani 1 4 e d . . .
H3 H -0.0147 0.1136 0.0587 0.066 Uiso 1 4 e calc R . .
C4 C -0.04261(17) 0.3840(4) 0.08283(14) 0.0471(6) Uani 1 4 e d . . .
C5 C -0.12424(19) 0.4032(5) 0.03310(15) 0.0580(8) Uani 1 4 e d . . .
H5 H -0.1448 0.3036 0.0015 0.070 Uiso 1 4 e calc R . .
C6 C -0.1725(2) 0.5624(5) 0.03062(17) 0.0657(9) Uani 1 4 e d . . .
H6 H -0.2257 0.5732 -0.0027 0.079 Uiso 1 4 e calc R . .
C7 C -0.1423(2) 0.7112(5) 0.07848(19) 0.0683(9) Uani 1 4 e d . . .
H7 H -0.1768 0.8199 0.0780 0.082 Uiso 1 4 e calc R . .
C8 C -0.06312(18) 0.7001(4) 0.12597(16) 0.0542(7) Uani 1 4 e d . . .
H8 H -0.0440 0.8020 0.1568 0.065 Uiso 1 4 e calc R . .
C9 C -0.00953(15) 0.5363(4) 0.12918(14) 0.0405(6) Uani 1 4 e d . . .
C10 C 0.07744(15) 0.5213(3) 0.17476(13) 0.0371(5) Uani 1 4 e d . . .
C11 C 0.11199(15) 0.6733(3) 0.22251(13) 0.0381(6) Uani 1 4 e d . . .
H11 H 0.0710 0.7631 0.2350 0.046 Uiso 1 4 e calc R . .
C12 C 0.22265(17) 0.8593(4) 0.29708(17) 0.0524(7) Uani 1 4 e d . . .
H12A H 0.2367 0.8225 0.3504 0.063 Uiso 1 4 e calc R . .
H12B H 0.1748 0.9520 0.2933 0.063 Uiso 1 4 e calc R . .
C13 C 0.30464(17) 0.9380(3) 0.26742(17) 0.0524(7) Uani 1 4 e d . . .
H13A H 0.2883 0.9951 0.2175 0.063 Uiso 1 4 e calc R . .
H13B H 0.3323 1.0329 0.3022 0.063 Uiso 1 4 e calc R . .
C14 C 0.40504(15) 0.3753(3) 0.35369(12) 0.0322(5) Uani 1 4 e d . . .
C15 C 0.43827(15) 0.3193(3) 0.43312(12) 0.0332(5) Uani 1 4 e d . . .
C16 C 0.52289(17) 0.2412(3) 0.45316(13) 0.0399(6) Uani 1 4 e d . . .
H16 H 0.5613 0.2195 0.4162 0.048 Uiso 1 4 e calc R . .
C17 C 0.54894(18) 0.1966(3) 0.52883(14) 0.0456(6) Uani 1 4 e d . . .
H17 H 0.6060 0.1450 0.5415 0.055 Uiso 1 4 e calc R . .
C18 C 0.4173(2) 0.2963(4) 0.56483(14) 0.0478(6) Uani 1 4 e d . . .
H18 H 0.3803 0.3157 0.6030 0.057 Uiso 1 4 e calc R . .
C19 C 0.38472(17) 0.3464(3) 0.49090(13) 0.0409(6) Uani 1 4 e d . . .
H19 H 0.3274 0.3979 0.4800 0.049 Uiso 1 4 e calc R . .

loop_
_atom_site_aniso_label
_atom_site_aniso_U_11
_atom_site_aniso_U_22
_atom_site_aniso_U_33
_atom_site_aniso_U_23
_atom_site_aniso_U_13
_atom_site_aniso_U_12
V1 0.0266(2) 0.0422(3) 0.0306(2) -0.00312(16) 0.00046(16) 0.00153(17)
O1 0.0347(10) 0.0395(9) 0.0528(11) 0.0006(8) -0.0061(8) -0.0001(7)
O2 0.0295(9) 0.0465(10) 0.0317(9) 0.0004(7) 0.0047(7) 0.0022(7)
O3 0.0384(10) 0.0644(11) 0.0328(9) 0.0006(8) 0.0001(7) 0.0008(8)
N1 0.0286(11) 0.0412(11) 0.0370(11) -0.0043(8) 0.0017(8) -0.0015(8)
N2 0.0286(10) 0.0476(12) 0.0339(10) 0.0002(8) -0.0005(8) -0.0042(9)
N3 0.0327(11) 0.0524(12) 0.0270(10) -0.0042(8) 0.0024(8) 0.0062(9)
N4 0.0321(11) 0.0499(12) 0.0295(10) -0.0024(8) 0.0000(8) 0.0074(9)
N5 0.0646(16) 0.0407(12) 0.0336(11) 0.0032(9) -0.0042(11) -0.0044(11)
C1 0.0344(14) 0.0425(14) 0.0429(14) 0.0003(11) 0.0021(11) -0.0098(11)
C2 0.0458(16) 0.0492(16) 0.0611(17) -0.0079(13) -0.0012(13) -0.0051(12)
C3 0.0488(17) 0.0622(19) 0.0524(16) -0.0158(13) 0.0017(13) -0.0191(14)
C4 0.0379(14) 0.0637(18) 0.0396(14) 0.0001(12) 0.0040(11) -0.0107(13)
C5 0.0419(16) 0.087(2) 0.0433(16) -0.0011(14) -0.0022(13) -0.0174(16)
C6 0.0405(17) 0.096(3) 0.0562(19) 0.0136(17) -0.0124(13) -0.0077(17)
C7 0.0447(18) 0.076(2) 0.080(2) 0.0208(17) -0.0130(16) 0.0056(15)
C8 0.0390(15) 0.0600(18) 0.0609(18) 0.0069(13) -0.0040(13) 0.0005(13)
C9 0.0290(13) 0.0539(15) 0.0386(13) 0.0054(11) 0.0039(10) -0.0065(11)
C10 0.0299(12) 0.0456(14) 0.0351(13) 0.0043(10) 0.0019(10) -0.0025(11)
C11 0.0305(13) 0.0441(14) 0.0393(13) -0.0001(11) 0.0031(10) 0.0030(10)
C12 0.0395(15) 0.0543(17) 0.0623(17) -0.0258(13) 0.0020(13) 0.0017(12)
C13 0.0413(16) 0.0405(15) 0.072(2) -0.0095(13) -0.0062(13) -0.0045(12)
C14 0.0285(12) 0.0336(12) 0.0332(12) -0.0012(9) -0.0009(9) -0.0046(10)
C15 0.0367(13) 0.0290(12) 0.0327(12) -0.0010(9) -0.0003(10) -0.0088(10)
C16 0.0418(14) 0.0400(14) 0.0371(13) -0.0004(10) 0.0013(11) -0.0001(11)
C17 0.0468(16) 0.0420(14) 0.0440(15) 0.0036(11) -0.0101(12) 0.0006(12)
C18 0.0618(18) 0.0482(15) 0.0342(13) 0.0038(11) 0.0086(12) -0.0045(13)
C19 0.0394(14) 0.0444(14) 0.0382(13) 0.0031(11) 0.0024(11) -0.0024(11)

loop_
_atom_type_symbol
_atom_type_description
_atom_type_scat_dispersion_real
_atom_type_scat_dispersion_imag
_atom_type_scat_source
C C 0.0033 0.0016 'International Tables Vol C Tables 4.2.6.8 and 6.1.1.4'
H H 0.0000 0.0000 'International Tables Vol C Tables 4.2.6.8 and 6.1.1.4'
N N 0.0061 0.0033 'International Tables Vol C Tables 4.2.6.8 and 6.1.1.4'
O O 0.0106 0.0060 'International Tables Vol C Tables 4.2.6.8 and 6.1.1.4'
V V 0.3005 0.5294 'International Tables Vol C Tables 4.2.6.8 and 6.1.1.4'

loop_
_geom_angle_atom_site_label_1
_geom_angle_atom_site_label_2
_geom_angle_atom_site_label_3
_geom_angle
_geom_angle_site_symmetry_1
_geom_angle_site_symmetry_3
_geom_angle_publ_flag
O3 V1 N3 94.77(8) . . ?
O3 V1 O1 99.63(8) . . ?
N3 V1 O1 105.60(8) . . ?
O3 V1 N1 102.95(8) . . ?
N3 V1 N1 158.58(8) . . ?
O1 V1 N1 83.40(7) . . ?
O3 V1 N2 94.55(8) . . ?
N3 V1 N2 89.41(8) . . ?
O1 V1 N2 158.27(7) . . ?
N1 V1 N2 77.41(7) . . ?
O3 V1 O2 167.64(7) . . ?
N3 V1 O2 73.31(7) . . ?
O1 V1 O2 87.01(6) . . ?
N1 V1 O2 88.09(7) . . ?
N2 V1 O2 82.31(7) . . ?
C1 O1 V1 123.91(14) . . ?
C14 O2 V1 112.21(13) . . ?
C11 N1 C12 120.3(2) . . ?
C11 N1 V1 124.46(16) . . ?
C12 N1 V1 114.77(15) . . ?
C13 N2 V1 112.39(14) . . ?
C13 N2 H2A 108.3 . . ?
V1 N2 H2A 105.1 . . ?
C13 N2 H2B 109.6 . . ?
V1 N2 H2B 111.4 . . ?
H2A N2 H2B 109.8 . . ?
N4 N3 V1 125.08(14) . . ?
N4 N3 H3A 107.2 . . ?
V1 N3 H3A 127.3 . . ?
C14 N4 N3 107.97(18) . . ?
C17 N5 C18 116.1(2) . . ?
O1 C1 C10 123.9(2) . . ?
O1 C1 C2 117.2(2) . . ?
C10 C1 C2 118.8(2) . . ?
C3 C2 C1 120.3(3) . . ?
C3 C2 H2 119.9 . . ?
C1 C2 H2 119.9 . . ?
C2 C3 C4 122.7(3) . . ?
C2 C3 H3 118.6 . . ?
C4 C3 H3 118.6 . . ?
C3 C4 C9 118.2(2) . . ?
C3 C4 C5 122.1(3) . . ?
C9 C4 C5 119.7(3) . . ?
C6 C5 C4 121.3(3) . . ?
C6 C5 H5 119.3 . . ?
C4 C5 H5 119.3 . . ?
C5 C6 C7 119.4(3) . . ?
C5 C6 H6 120.3 . . ?
C7 C6 H6 120.3 . . ?
C8 C7 C6 121.1(3) . . ?
C8 C7 H7 119.4 . . ?
C6 C7 H7 119.4 . . ?
C7 C8 C9 121.1(3) . . ?
C7 C8 H8 119.4 . . ?
C9 C8 H8 119.4 . . ?
C4 C9 C8 117.2(2) . . ?
C4 C9 C10 119.4(2) . . ?
C8 C9 C10 123.4(2) . . ?
C1 C10 C11 119.5(2) . . ?
C1 C10 C9 120.2(2) . . ?
C11 C10 C9 120.3(2) . . ?
N1 C11 C10 125.2(2) . . ?
N1 C11 H11 117.4 . . ?
C10 C11 H11 117.4 . . ?
N1 C12 C13 106.6(2) . . ?
N1 C12 H12A 110.4 . . ?
C13 C12 H12A 110.4 . . ?
N1 C12 H12B 110.4 . . ?
C13 C12 H12B 110.4 . . ?
H12A C12 H12B 108.6 . . ?
N2 C13 C12 107.4(2) . . ?
N2 C13 H13A 110.2 . . ?
C12 C13 H13A 110.2 . . ?
N2 C13 H13B 110.2 . . ?
C12 C13 H13B 110.2 . . ?
H13A C13 H13B 108.5 . . ?
O2 C14 N4 121.1(2) . . ?
O2 C14 C15 120.48(19) . . ?
N4 C14 C15 118.4(2) . . ?
C19 C15 C16 117.5(2) . . ?
C19 C15 C14 119.9(2) . . ?
C16 C15 C14 122.6(2) . . ?
C17 C16 C15 118.6(2) . . ?
C17 C16 H16 120.7 . . ?
C15 C16 H16 120.7 . . ?
N5 C17 C16 124.6(2) . . ?
N5 C17 H17 117.7 . . ?
C16 C17 H17 117.7 . . ?
N5 C18 C19 124.0(2) . . ?
N5 C18 H18 118.0 . . ?
C19 C18 H18 118.0 . . ?
C18 C19 C15 119.2(2) . . ?
C18 C19 H19 120.4 . . ?
C15 C19 H19 120.4 . . ?

loop_
_geom_bond_atom_site_label_1
_geom_bond_atom_site_label_2
_geom_bond_distance
_geom_bond_site_symmetry_2
_geom_bond_publ_flag
V1 O3 1.5996(16) . ?
V1 N3 1.8908(19) . ?
V1 O1 1.9412(16) . ?
V1 N1 2.0826(18) . ?
V1 N2 2.1315(19) . ?
V1 O2 2.1405(16) . ?
O1 C1 1.315(3) . ?
O2 C14 1.277(3) . ?
N1 C11 1.280(3) . ?
N1 C12 1.463(3) . ?
N2 C13 1.467(3) . ?
N2 H2A 0.9632 . ?
N2 H2B 0.9378 . ?
N3 N4 1.363(3) . ?
N3 H3A 0.8926 . ?
N4 C14 1.327(3) . ?
N5 C17 1.328(3) . ?
N5 C18 1.328(3) . ?
C1 C10 1.396(3) . ?
C1 C2 1.425(3) . ?
C2 C3 1.356(4) . ?
C2 H2 0.9300 . ?
C3 C4 1.410(4) . ?
C3 H3 0.9300 . ?
C4 C9 1.410(4) . ?
C4 C5 1.416(4) . ?
C5 C6 1.342(4) . ?
C5 H5 0.9300 . ?
C6 C7 1.394(4) . ?
C6 H6 0.9300 . ?
C7 C8 1.363(4) . ?
C7 H7 0.9300 . ?
C8 C9 1.412(4) . ?
C8 H8 0.9300 . ?
C9 C10 1.444(3) . ?
C10 C11 1.428(3) . ?
C11 H11 0.9300 . ?
C12 C13 1.498(4) . ?
C12 H12A 0.9700 . ?
C12 H12B 0.9700 . ?
C13 H13A 0.9700 . ?
C13 H13B 0.9700 . ?
C14 C15 1.478(3) . ?
C15 C19 1.381(3) . ?
C15 C16 1.386(3) . ?
C16 C17 1.376(3) . ?
C16 H16 0.9300 . ?
C17 H17 0.9300 . ?
C18 C19 1.377(3) . ?
C18 H18 0.9300 . ?
C19 H19 0.9300 . ?

loop_
_geom_torsion_atom_site_label_1
_geom_torsion_atom_site_label_2
_geom_torsion_atom_site_label_3
_geom_torsion_atom_site_label_4
_geom_torsion
_geom_torsion_site_symmetry_1
_geom_torsion_site_symmetry_2
_geom_torsion_site_symmetry_3
_geom_torsion_site_symmetry_4
_geom_torsion_publ_flag
O3 V1 O1 C1 -55.34(19) . . . . ?
N3 V1 O1 C1 -153.09(18) . . . . ?
N1 V1 O1 C1 46.74(18) . . . . ?
N2 V1 O1 C1 74.7(3) . . . . ?
O2 V1 O1 C1 135.16(18) . . . . ?
O3 V1 O2 C14 -11.8(4) . . . . ?
N3 V1 O2 C14 3.95(15) . . . . ?
O1 V1 O2 C14 111.21(15) . . . . ?
N1 V1 O2 C14 -165.30(15) . . . . ?
N2 V1 O2 C14 -87.75(15) . . . . ?
O3 V1 N1 C11 66.3(2) . . . . ?
N3 V1 N1 C11 -148.6(2) . . . . ?
O1 V1 N1 C11 -32.11(19) . . . . ?
N2 V1 N1 C11 158.1(2) . . . . ?
O2 V1 N1 C11 -119.31(19) . . . . ?
O3 V1 N1 C12 -106.11(18) . . . . ?
N3 V1 N1 C12 39.0(3) . . . . ?
O1 V1 N1 C12 155.48(18) . . . . ?
N2 V1 N1 C12 -14.27(17) . . . . ?
O2 V1 N1 C12 68.27(17) . . . . ?
O3 V1 N2 C13 87.61(17) . . . . ?
N3 V1 N2 C13 -177.65(17) . . . . ?
O1 V1 N2 C13 -43.2(3) . . . . ?
N1 V1 N2 C13 -14.67(16) . . . . ?
O2 V1 N2 C13 -104.42(17) . . . . ?
O3 V1 N3 N4 170.85(18) . . . . ?
O1 V1 N3 N4 -87.75(18) . . . . ?
N1 V1 N3 N4 24.9(3) . . . . ?
N2 V1 N3 N4 76.33(18) . . . . ?
O2 V1 N3 N4 -5.82(17) . . . . ?
V1 N3 N4 C14 6.3(3) . . . . ?
V1 O1 C1 C10 -38.0(3) . . . . ?
V1 O1 C1 C2 143.65(18) . . . . ?
O1 C1 C2 C3 -175.0(2) . . . . ?
C10 C1 C2 C3 6.6(4) . . . . ?
C1 C2 C3 C4 -2.2(4) . . . . ?
C2 C3 C4 C9 -3.3(4) . . . . ?
C2 C3 C4 C5 175.8(3) . . . . ?
C3 C4 C5 C6 178.9(3) . . . . ?
C9 C4 C5 C6 -1.9(4) . . . . ?
C4 C5 C6 C7 -0.7(4) . . . . ?
C5 C6 C7 C8 2.1(5) . . . . ?
C6 C7 C8 C9 -0.9(5) . . . . ?
C3 C4 C9 C8 -177.8(2) . . . . ?
C5 C4 C9 C8 3.0(3) . . . . ?
C3 C4 C9 C10 4.5(3) . . . . ?
C5 C4 C9 C10 -174.7(2) . . . . ?
C7 C8 C9 C4 -1.6(4) . . . . ?
C7 C8 C9 C10 176.0(3) . . . . ?
O1 C1 C10 C11 -4.2(3) . . . . ?
C2 C1 C10 C11 174.1(2) . . . . ?
O1 C1 C10 C9 176.4(2) . . . . ?
C2 C1 C10 C9 -5.3(3) . . . . ?
C4 C9 C10 C1 -0.2(3) . . . . ?
C8 C9 C10 C1 -177.7(2) . . . . ?
C4 C9 C10 C11 -179.6(2) . . . . ?
C8 C9 C10 C11 2.9(3) . . . . ?
C12 N1 C11 C10 179.1(2) . . . . ?
V1 N1 C11 C10 7.1(3) . . . . ?
C1 C10 C11 N1 19.3(3) . . . . ?
C9 C10 C11 N1 -161.3(2) . . . . ?
C11 N1 C12 C13 -133.4(2) . . . . ?
V1 N1 C12 C13 39.3(3) . . . . ?
V1 N2 C13 C12 39.7(3) . . . . ?
N1 C12 C13 N2 -49.9(3) . . . . ?
V1 O2 C14 N4 -2.1(3) . . . . ?
V1 O2 C14 C15 176.89(15) . . . . ?
N3 N4 C14 O2 -2.0(3) . . . . ?
N3 N4 C14 C15 178.98(18) . . . . ?
O2 C14 C15 C19 1.4(3) . . . . ?
N4 C14 C15 C19 -179.6(2) . . . . ?
O2 C14 C15 C16 -177.8(2) . . . . ?
N4 C14 C15 C16 1.3(3) . . . . ?
C19 C15 C16 C17 -0.4(3) . . . . ?
C14 C15 C16 C17 178.7(2) . . . . ?
C18 N5 C17 C16 -0.2(4) . . . . ?
C15 C16 C17 N5 0.4(4) . . . . ?
C17 N5 C18 C19 0.0(4) . . . . ?
N5 C18 C19 C15 0.0(4) . . . . ?
C16 C15 C19 C18 0.2(3) . . . . ?
C14 C15 C19 C18 -178.9(2) . . . . ?
